data_4106110
loop_
_publ_author_name
'Anton Granzhan'
'Cl\'ement Schouwey'
'Thomas Riis-Johannessen'
'Rosario Scopelliti'
'Kay Severin'

_publ_section_title
;
 Connection of Metallamacrocycles via Dynamic Covalent Chemistry: A
 Versatile Method for the Synthesis of Molecular Cages
;
_journal_name_full 'Journal of the American Chemical Society'
_journal_page_first 7106
_journal_page_last 7115
_journal_paper_doi 10.1021/ja200580x
_journal_volume 133
_journal_year 2011
_chemical_formula_sum 'C302 H320 N24 O34 Ru12'
_chemical_formula_weight 6042.66
_chemical_name_systematic
; 
 ? 
;
_space_group_IT_number 15
_symmetry_cell_setting monoclinic
_symmetry_space_group_name_Hall '-C 2yc'
_symmetry_space_group_name_H-M 'C 1 2/c 1'
_atom_sites_solution_hydrogens geom
_atom_sites_solution_primary direct
_atom_sites_solution_secondary difmap
_audit_creation_method SHELXL-97
_cell_angle_alpha 90.00
_cell_angle_beta 113.095(12)
_cell_angle_gamma 90.00
_cell_formula_units_Z 4
_cell_length_a 46.782(10)
_cell_length_b 21.660(7)
_cell_length_c 43.661(10)
_cell_measurement_reflns_used 301
_cell_measurement_temperature 100(2)
_cell_measurement_theta_max 22.00
_cell_measurement_theta_min 3.00
_cell_volume 40696(19)
_computing_cell_refinement 'Dirax/lsq (Duisenberg & Schreurs, 1989-2000)'
_computing_data_collection 'Collect (Bruker AXS BV, 1997-2004)'
_computing_data_reduction 'EvalCCD (Duisenberg & Schreurs, 1990-2000)'
_computing_molecular_graphics 'Bruker SHELXTL'
_computing_publication_material 'Bruker SHELXTL'
_computing_structure_refinement 'SHELXL-97 (Sheldrick, 1997)'
_computing_structure_solution 'SHELXS-97 (Sheldrick, 1990)'
_diffrn_ambient_temperature 100(2)
_diffrn_detector_area_resol_mean 8.2812
_diffrn_measured_fraction_theta_full 0.988
_diffrn_measured_fraction_theta_max 0.988
_diffrn_measurement_device_type 'Bruker APEX II CCD'
_diffrn_measurement_method '\w and \p scans'
_diffrn_radiation_monochromator graphite
_diffrn_radiation_source 'Enhance (Mo) X-ray Source'
_diffrn_radiation_type MoK\a
_diffrn_radiation_wavelength 0.71073
_diffrn_reflns_av_R_equivalents 0.0705
_diffrn_reflns_av_sigmaI/netI 0.0595
_diffrn_reflns_limit_h_max 44
_diffrn_reflns_limit_h_min -44
_diffrn_reflns_limit_k_max 20
_diffrn_reflns_limit_k_min -20
_diffrn_reflns_limit_l_max 42
_diffrn_reflns_limit_l_min -42
_diffrn_reflns_number 93370
_diffrn_reflns_theta_full 20.01
_diffrn_reflns_theta_max 20.01
_diffrn_reflns_theta_min 3.04
_exptl_absorpt_coefficient_mu 0.481
_exptl_absorpt_correction_T_max 0.7444
_exptl_absorpt_correction_T_min 0.4840
_exptl_absorpt_correction_type multi-scan
_exptl_absorpt_process_details 'SADABS 2008, Bruker AXS, 2008'
_exptl_crystal_colour orange
_exptl_crystal_density_diffrn 0.986
_exptl_crystal_description prism
_exptl_crystal_F_000 12400
_exptl_crystal_size_max 0.506
_exptl_crystal_size_mid 0.224
_exptl_crystal_size_min 0.158
_platon_squeeze_details
;
;
_refine_diff_density_max 1.233
_refine_diff_density_min -0.727
_refine_diff_density_rms 0.103
_refine_ls_extinction_method none
_refine_ls_goodness_of_fit_ref 1.057
_refine_ls_hydrogen_treatment constr
_refine_ls_matrix_type full
_refine_ls_number_parameters 1696
_refine_ls_number_reflns 18803
_refine_ls_number_restraints 3888
_refine_ls_restrained_S_all 0.977
_refine_ls_R_factor_all 0.1029
_refine_ls_R_factor_gt 0.0800
_refine_ls_shift/su_max 0.001
_refine_ls_shift/su_mean 0.000
_refine_ls_structure_factor_coef Fsqd
_refine_ls_weighting_details 'calc w=1/[\s^2^(Fo^2^)+(0.1295P)^2^+250.8000P] where P=(Fo^2^+2Fc^2^)/3'
_refine_ls_weighting_scheme calc
_refine_ls_wR_factor_gt 0.2125
_refine_ls_wR_factor_ref 0.2273
_reflns_number_gt 13815
_reflns_number_total 18803
_reflns_threshold_expression >2sigma(I)
_cod_data_source_file ja200580x_si_005.cif
_cod_data_source_block squeezed
_cod_original_cell_volume 40697(18)
_cod_database_code 4106110

loop_
_symmetry_equiv_pos_as_xyz
'x, y, z'
'-x, y, -z+1/2'
'x+1/2, y+1/2, z'
'-x+1/2, y+1/2, -z+1/2'
'-x, -y, -z'
'x, -y, z-1/2'
'-x+1/2, -y+1/2, -z'
'x+1/2, -y+1/2, z-1/2'

loop_
_atom_site_label
_atom_site_type_symbol
_atom_site_fract_x
_atom_site_fract_y
_atom_site_fract_z
_atom_site_U_iso_or_equiv
_atom_site_adp_type
_atom_site_occupancy
_atom_site_symmetry_multiplicity
_atom_site_calc_flag
_atom_site_refinement_flags
_atom_site_disorder_assembly
_atom_site_disorder_group
Ru1A Ru 0.779648(18) 0.57173(4) 0.35234(2) 0.0601(3) Uani 1 1 d D . .
C10A C 0.75689(19) 0.5879(5) 0.3869(2) 0.071(3) Uani 1 1 d DU . .
H10A H 0.7649 0.6010 0.4095 0.085 Uiso 1 1 calc R . .
C11A C 0.75536(18) 0.5251(5) 0.3793(3) 0.073(3) Uani 1 1 d DU . .
C12A C 0.74330(19) 0.5052(5) 0.3456(3) 0.074(3) Uani 1 1 d DU . .
H12A H 0.7431 0.4624 0.3408 0.089 Uiso 1 1 calc R . .
C13A C 0.7317(2) 0.5474(5) 0.3195(2) 0.076(3) Uani 1 1 d DU . .
C14A C 0.7338(2) 0.6107(5) 0.3268(2) 0.071(3) Uani 1 1 d DU . .
H14A H 0.7269 0.6398 0.3091 0.085 Uiso 1 1 calc R . .
C15A C 0.7464(2) 0.6323(5) 0.3609(3) 0.077(3) Uani 1 1 d DU . .
C16A C 0.7512(3) 0.7010(4) 0.3682(3) 0.085(4) Uani 1 1 d DU . .
H16A H 0.7426 0.7242 0.3473 0.128 Uiso 1 1 calc R . .
H16B H 0.7735 0.7097 0.3793 0.128 Uiso 1 1 calc R . .
H16C H 0.7407 0.7133 0.3827 0.128 Uiso 1 1 calc R . .
C17A C 0.7704(3) 0.4778(5) 0.4077(3) 0.100(4) Uani 1 1 d DU . .
H17A H 0.7673 0.4360 0.3984 0.150 Uiso 1 1 calc R . .
H17B H 0.7607 0.4812 0.4238 0.150 Uiso 1 1 calc R . .
H17C H 0.7927 0.4863 0.4188 0.150 Uiso 1 1 calc R . .
C18A C 0.7205(2) 0.5255(6) 0.2843(2) 0.099(4) Uani 1 1 d DU . .
H18A H 0.7207 0.4803 0.2839 0.148 Uiso 1 1 calc R . .
H18B H 0.7341 0.5416 0.2738 0.148 Uiso 1 1 calc R . .
H18C H 0.6992 0.5403 0.2720 0.148 Uiso 1 1 calc R . .
N40A N 0.87024(18) 0.6376(4) 0.39877(17) 0.062(2) Uani 1 1 d DU . .
C41A C 0.8980(2) 0.6065(5) 0.40709(17) 0.063(3) Uani 1 1 d DU . .
H41A H 0.9166 0.6297 0.4162 0.075 Uiso 1 1 calc R . .
C42A C 0.9003(2) 0.5457(4) 0.4032(2) 0.062(3) Uani 1 1 d DU . .
H42A H 0.9202 0.5271 0.4098 0.074 Uiso 1 1 calc R . .
C43A C 0.87310(19) 0.5086(4) 0.3893(2) 0.055(3) Uani 1 1 d DU . .
C44A C 0.84443(19) 0.5375(4) 0.3805(2) 0.057(3) Uani 1 1 d DU . .
C45A C 0.8438(2) 0.6030(4) 0.3853(2) 0.059(3) Uani 1 1 d DU . .
C46A C 0.8751(2) 0.4418(4) 0.3849(2) 0.061(3) Uani 1 1 d DU . .
H46A H 0.8564 0.4185 0.3775 0.073 Uiso 1 1 calc R . .
O47A O 0.81692(14) 0.5085(3) 0.36848(16) 0.0620(18) Uani 1 1 d DU . .
O48A O 0.81652(14) 0.6300(3) 0.37730(15) 0.0594(17) Uani 1 1 d DU . .
Ru2A Ru 0.795606(19) 0.76728(4) 0.28490(2) 0.0685(3) Uani 1 1 d D . .
C20A C 0.7548(3) 0.8136(5) 0.2506(3) 0.103(4) Uani 1 1 d DU . .
H20A H 0.7372 0.7970 0.2329 0.124 Uiso 1 1 calc R . .
C21A C 0.7802(3) 0.8330(4) 0.2441(2) 0.084(4) Uani 1 1 d DU . .
C22A C 0.8064(3) 0.8577(4) 0.2706(2) 0.085(4) Uani 1 1 d DU . .
H22A H 0.8239 0.8716 0.2664 0.101 Uiso 1 1 calc R . .
C23A C 0.8068(3) 0.8616(5) 0.3032(2) 0.091(4) Uani 1 1 d DU . .
C24A C 0.7815(3) 0.8409(5) 0.3095(3) 0.097(4) Uani 1 1 d DU . .
H24A H 0.7820 0.8421 0.3315 0.117 Uiso 1 1 calc R . .
C25A C 0.7544(2) 0.8179(6) 0.2825(3) 0.103(5) Uani 1 1 d DU . .
C26A C 0.7263(3) 0.7942(7) 0.2883(4) 0.140(6) Uani 1 1 d DU . .
H26A H 0.7297 0.8001 0.3117 0.210 Uiso 1 1 calc R . .
H26B H 0.7234 0.7502 0.2828 0.210 Uiso 1 1 calc R . .
H26C H 0.7078 0.8171 0.2741 0.210 Uiso 1 1 calc R . .
C27A C 0.7803(3) 0.8244(6) 0.2090(2) 0.113(5) Uani 1 1 d DU . .
H27A H 0.7998 0.8405 0.2087 0.170 Uiso 1 1 calc R . .
H27B H 0.7627 0.8469 0.1927 0.170 Uiso 1 1 calc R . .
H27C H 0.7784 0.7804 0.2033 0.170 Uiso 1 1 calc R . .
C28A C 0.8354(3) 0.8861(5) 0.3307(3) 0.097(4) Uani 1 1 d DU . .
H28A H 0.8507 0.8984 0.3216 0.146 Uiso 1 1 calc R . .
H28B H 0.8443 0.8539 0.3475 0.146 Uiso 1 1 calc R . .
H28C H 0.8299 0.9219 0.3409 0.146 Uiso 1 1 calc R . .
N50A N 0.79143(16) 0.5830(4) 0.30954(18) 0.063(2) Uani 1 1 d DU . .
C51A C 0.79841(18) 0.5316(5) 0.2964(2) 0.082(3) Uani 1 1 d DU . .
H51A H 0.7981 0.4929 0.3065 0.099 Uiso 1 1 calc R . .
C52A C 0.8059(2) 0.5330(5) 0.2692(2) 0.078(3) Uani 1 1 d DU . .
H52A H 0.8103 0.4958 0.2604 0.094 Uiso 1 1 calc R . .
C53A C 0.8070(2) 0.5896(5) 0.2544(2) 0.064(3) Uani 1 1 d DU . .
C54A C 0.7983(2) 0.6429(5) 0.2657(2) 0.055(3) Uani 1 1 d DU . .
C55A C 0.7920(2) 0.6390(5) 0.2956(2) 0.070(3) Uani 1 1 d DU . .
C56A C 0.8178(2) 0.5920(6) 0.2272(3) 0.081(4) Uani 1 1 d DU B .
H56A H 0.8177 0.6301 0.2164 0.097 Uiso 1 1 calc R . .
O57A O 0.79655(14) 0.6982(3) 0.25280(15) 0.0654(19) Uani 1 1 d DU . .
O58A O 0.78431(14) 0.6889(3) 0.30680(15) 0.0651(19) Uani 1 1 d DU . .
Ru3A Ru 0.870093(18) 0.72906(4) 0.413514(19) 0.0596(3) Uani 1 1 d D . .
C30A C 0.8745(2) 0.8133(5) 0.4418(2) 0.074(3) Uani 1 1 d DU . .
H30A H 0.8784 0.8543 0.4368 0.089 Uiso 1 1 calc R . .
C31A C 0.8994(2) 0.7749(5) 0.45973(19) 0.068(3) Uani 1 1 d DU . .
C32A C 0.8939(2) 0.7141(5) 0.4673(2) 0.071(3) Uani 1 1 d DU . .
H32A H 0.9108 0.6878 0.4793 0.085 Uiso 1 1 calc R . .
C33A C 0.8630(3) 0.6921(5) 0.4570(2) 0.068(3) Uani 1 1 d DU . .
C34A C 0.8380(2) 0.7306(5) 0.4391(2) 0.069(3) Uani 1 1 d DU . .
H34A H 0.8174 0.7158 0.4324 0.083 Uiso 1 1 calc R . .
C35A C 0.8435(2) 0.7923(5) 0.4310(2) 0.064(3) Uani 1 1 d DU . .
C36A C 0.8164(2) 0.8326(5) 0.4091(3) 0.089(4) Uani 1 1 d DU . .
H36A H 0.7968 0.8105 0.4042 0.133 Uiso 1 1 calc R . .
H36B H 0.8187 0.8419 0.3882 0.133 Uiso 1 1 calc R . .
H36C H 0.8163 0.8711 0.4208 0.133 Uiso 1 1 calc R . .
C37A C 0.9331(2) 0.7974(6) 0.4694(3) 0.097(4) Uani 1 1 d DU . .
H37A H 0.9476 0.7650 0.4818 0.146 Uiso 1 1 calc R . .
H37B H 0.9366 0.8345 0.4832 0.146 Uiso 1 1 calc R . .
H37C H 0.9365 0.8072 0.4491 0.146 Uiso 1 1 calc R . .
C38A C 0.8561(2) 0.6266(5) 0.4630(3) 0.084(4) Uani 1 1 d DU . .
H38A H 0.8756 0.6051 0.4758 0.127 Uiso 1 1 calc R . .
H38B H 0.8455 0.6056 0.4416 0.127 Uiso 1 1 calc R . .
H38C H 0.8427 0.6263 0.4756 0.127 Uiso 1 1 calc R . .
N60A N 0.84299(15) 0.7399(3) 0.31116(18) 0.056(2) Uani 1 1 d DU . .
C61A C 0.8599(2) 0.7264(3) 0.2930(2) 0.065(3) Uani 1 1 d DU . .
H61A H 0.8496 0.7269 0.2694 0.079 Uiso 1 1 calc R . .
C62A C 0.89069(19) 0.7121(4) 0.3062(2) 0.063(3) Uani 1 1 d DU . .
H62A H 0.9013 0.7029 0.2921 0.075 Uiso 1 1 calc R . .
C63A C 0.90675(18) 0.7110(4) 0.3411(2) 0.055(3) Uani 1 1 d DU . .
C64A C 0.89081(19) 0.7278(4) 0.3602(2) 0.052(3) Uani 1 1 d DU . .
C65A C 0.85806(19) 0.7397(5) 0.3449(2) 0.058(3) Uani 1 1 d DU . .
C66A C 0.9388(2) 0.6888(4) 0.3564(2) 0.063(3) Uani 1 1 d DU . .
H66A H 0.9491 0.6895 0.3799 0.075 Uiso 1 1 calc R . .
O67A O 0.90360(13) 0.7365(3) 0.39317(16) 0.0631(18) Uani 1 1 d DU . .
O68A O 0.84271(14) 0.7510(3) 0.36376(15) 0.0655(19) Uani 1 1 d DU . .
Ru1B Ru 0.793227(19) -0.11888(4) 0.06031(2) 0.0627(3) Uani 1 1 d D . .
C10B C 0.7529(3) -0.1641(5) 0.0652(3) 0.087(4) Uani 1 1 d DU . .
H10B H 0.7357 -0.1472 0.0686 0.105 Uiso 1 1 calc R . .
C11B C 0.7795(3) -0.1810(4) 0.0921(3) 0.090(4) Uani 1 1 d DU . .
C12B C 0.8050(3) -0.2062(5) 0.0873(3) 0.093(4) Uani 1 1 d DU . .
H12B H 0.8229 -0.2180 0.1061 0.112 Uiso 1 1 calc R . .
C13B C 0.8044(2) -0.2143(4) 0.0553(3) 0.076(3) Uani 1 1 d DU . .
C14B C 0.7787(2) -0.1977(4) 0.0279(3) 0.072(3) Uani 1 1 d DU . .
H14B H 0.7784 -0.2029 0.0062 0.086 Uiso 1 1 calc R . .
C15B C 0.7516(2) -0.1723(5) 0.0322(3) 0.088(4) Uani 1 1 d DU . .
C16B C 0.7241(3) -0.1485(6) 0.0021(3) 0.124(5) Uani 1 1 d DU . .
H16D H 0.7273 -0.1581 -0.0183 0.186 Uiso 1 1 calc R . .
H16E H 0.7223 -0.1037 0.0039 0.186 Uiso 1 1 calc R . .
H16F H 0.7050 -0.1684 0.0012 0.186 Uiso 1 1 calc R . .
C17B C 0.7841(4) -0.1654(7) 0.1285(3) 0.147(7) Uani 1 1 d DU . .
H17D H 0.8042 -0.1813 0.1439 0.220 Uiso 1 1 calc R . .
H17E H 0.7674 -0.1846 0.1335 0.220 Uiso 1 1 calc R . .
H17F H 0.7835 -0.1206 0.1311 0.220 Uiso 1 1 calc R . .
C18B C 0.8329(2) -0.2389(5) 0.0518(3) 0.093(4) Uani 1 1 d DU . .
H18D H 0.8488 -0.2483 0.0739 0.139 Uiso 1 1 calc R . .
H18E H 0.8410 -0.2080 0.0409 0.139 Uiso 1 1 calc R . .
H18F H 0.8277 -0.2767 0.0383 0.139 Uiso 1 1 calc R . .
N40B N 0.78582(14) 0.0609(4) 0.02649(16) 0.0463(19) Uani 1 1 d DU . .
C41B C 0.79483(16) 0.1149(5) 0.0443(2) 0.060(3) Uani 1 1 d DU . .
H41B H 0.7936 0.1522 0.0324 0.071 Uiso 1 1 calc R . .
C42B C 0.80530(17) 0.1178(4) 0.0780(2) 0.053(3) Uani 1 1 d DU . .
H42B H 0.8107 0.1566 0.0890 0.064 Uiso 1 1 calc R . .
C43B C 0.80812(19) 0.0639(4) 0.09656(18) 0.048(2) Uani 1 1 d DU . .
C44B C 0.79912(19) 0.0087(4) 0.07940(18) 0.046(2) Uani 1 1 d DU . .
C45B C 0.78789(18) 0.0088(4) 0.0433(2) 0.047(2) Uani 1 1 d DU . .
C46B C 0.8196(2) 0.0647(6) 0.13301(19) 0.061(3) Uani 1 1 d DU . .
H46B H 0.8192 0.0272 0.1441 0.074 Uiso 1 1 calc R . .
O47B O 0.79903(14) -0.0461(3) 0.09311(14) 0.0603(18) Uani 1 1 d DU . .
O48B O 0.77878(13) -0.0441(3) 0.02765(14) 0.0609(18) Uani 1 1 d DU . .
Ru2B Ru 0.852282(19) -0.09240(4) -0.022393(19) 0.0591(3) Uani 1 1 d D . .
C20B C 0.8546(3) -0.1818(5) -0.0445(2) 0.078(3) Uani 1 1 d DU . .
H20B H 0.8602 -0.2216 -0.0349 0.094 Uiso 1 1 calc R . .
C21B C 0.8775(2) -0.1431(6) -0.0472(2) 0.085(4) Uani 1 1 d DU . .
C22B C 0.8692(3) -0.0837(5) -0.0621(2) 0.077(3) Uani 1 1 d DU . .
H22B H 0.8849 -0.0571 -0.0634 0.093 Uiso 1 1 calc R . .
C23B C 0.8383(3) -0.0644(5) -0.0749(2) 0.080(3) Uani 1 1 d DU . .
C24B C 0.8156(2) -0.1028(5) -0.0717(2) 0.073(3) Uani 1 1 d DU . .
H24B H 0.7946 -0.0892 -0.0799 0.088 Uiso 1 1 calc R . .
C25B C 0.8234(2) -0.1626(5) -0.0560(2) 0.071(3) Uani 1 1 d DU . .
C26B C 0.7977(3) -0.1995(6) -0.0518(3) 0.118(5) Uani 1 1 d DU . .
H26D H 0.7780 -0.1770 -0.0618 0.177 Uiso 1 1 calc R . .
H26E H 0.8027 -0.2057 -0.0280 0.177 Uiso 1 1 calc R . .
H26F H 0.7958 -0.2397 -0.0627 0.177 Uiso 1 1 calc R . .
C27B C 0.9119(3) -0.1612(8) -0.0323(3) 0.140(6) Uani 1 1 d DU . .
H27D H 0.9242 -0.1284 -0.0367 0.210 Uiso 1 1 calc R . .
H27E H 0.9147 -0.1998 -0.0426 0.210 Uiso 1 1 calc R . .
H27F H 0.9187 -0.1672 -0.0083 0.210 Uiso 1 1 calc R . .
C28B C 0.8294(3) -0.0008(5) -0.0894(3) 0.108(5) Uani 1 1 d DU . .
H28D H 0.8478 0.0201 -0.0900 0.162 Uiso 1 1 calc R . .
H28E H 0.8212 0.0231 -0.0756 0.162 Uiso 1 1 calc R . .
H28F H 0.8135 -0.0040 -0.1121 0.162 Uiso 1 1 calc R . .
N50B N 0.83912(16) -0.0961(3) 0.06643(18) 0.056(2) Uani 1 1 d DU . .
C51B C 0.8597(2) -0.0838(3) 0.0980(2) 0.060(3) Uani 1 1 d DU . .
H51B H 0.8524 -0.0830 0.1154 0.072 Uiso 1 1 calc R . .
C52B C 0.8904(2) -0.0725(4) 0.1056(2) 0.066(3) Uani 1 1 d DU . .
H52B H 0.9039 -0.0650 0.1281 0.080 Uiso 1 1 calc R . .
C53B C 0.90218(19) -0.0717(4) 0.0807(2) 0.057(3) Uani 1 1 d DU . .
C54B C 0.88241(19) -0.0883(4) 0.0489(2) 0.054(3) Uani 1 1 d DU . .
C55B C 0.84980(19) -0.0973(4) 0.0420(2) 0.049(2) Uani 1 1 d DU . .
C56B C 0.9342(2) -0.0540(4) 0.0881(3) 0.063(3) Uani 1 1 d DU . .
H56B H 0.9409 -0.0521 0.0702 0.076 Uiso 1 1 calc R . .
O57B O 0.89052(13) -0.0955(3) 0.02304(15) 0.0611(18) Uani 1 1 d DU . .
O58B O 0.83092(14) -0.1083(3) 0.01092(15) 0.0589(17) Uani 1 1 d DU . .
Ru3B Ru 0.764925(18) 0.07014(4) -0.026191(18) 0.0589(3) Uani 1 1 d D . .
C30B C 0.7346(2) 0.0819(7) -0.0775(2) 0.105(5) Uani 1 1 d DU . .
H30B H 0.7397 0.0861 -0.0965 0.126 Uiso 1 1 calc R . .
C31B C 0.73227(19) 0.1352(6) -0.0607(3) 0.113(5) Uani 1 1 d DU . .
C32B C 0.7250(2) 0.1298(5) -0.0326(3) 0.085(3) Uani 1 1 d DU . .
H32B H 0.7235 0.1658 -0.0209 0.102 Uiso 1 1 calc R . .
C33B C 0.72002(19) 0.0717(5) -0.0218(2) 0.056(3) Uani 1 1 d DU . .
C34B C 0.7221(2) 0.0184(5) -0.0381(3) 0.085(4) Uani 1 1 d DU . .
H34B H 0.7186 -0.0206 -0.0303 0.102 Uiso 1 1 calc R . .
C35B C 0.7299(3) 0.0221(7) -0.0676(3) 0.123(5) Uani 1 1 d DU . .
C36B C 0.7353(4) -0.0358(8) -0.0843(5) 0.213(10) Uani 1 1 d DU . .
H36D H 0.7310 -0.0724 -0.0736 0.319 Uiso 1 1 calc R . .
H36E H 0.7570 -0.0368 -0.0821 0.319 Uiso 1 1 calc R . .
H36F H 0.7215 -0.0354 -0.1079 0.319 Uiso 1 1 calc R . .
C37B C 0.7405(4) 0.1993(7) -0.0709(5) 0.187(8) Uani 1 1 d DU . .
H37D H 0.7375 0.2311 -0.0565 0.280 Uiso 1 1 calc R . .
H37E H 0.7269 0.2078 -0.0941 0.280 Uiso 1 1 calc R . .
H37F H 0.7622 0.1993 -0.0686 0.280 Uiso 1 1 calc R . .
C38B C 0.7137(3) 0.0666(7) 0.0093(3) 0.115(5) Uani 1 1 d DU . .
H38D H 0.7127 0.1080 0.0179 0.172 Uiso 1 1 calc R . .
H38E H 0.7304 0.0431 0.0261 0.172 Uiso 1 1 calc R . .
H38F H 0.6939 0.0455 0.0042 0.172 Uiso 1 1 calc R . .
N60B N 0.85282(17) 0.0029(3) -0.01009(16) 0.055(2) Uani 1 1 d DU . .
C61B C 0.8808(2) 0.0332(5) 0.00321(18) 0.059(3) Uani 1 1 d DU . .
H61B H 0.8992 0.0100 0.0073 0.071 Uiso 1 1 calc R . .
C62B C 0.8838(2) 0.0936(4) 0.01088(19) 0.057(3) Uani 1 1 d DU . .
H62B H 0.9040 0.1116 0.0202 0.069 Uiso 1 1 calc R . .
C63B C 0.8572(2) 0.1309(4) 0.0051(2) 0.050(2) Uani 1 1 d DU . .
C64B C 0.8285(2) 0.1025(4) -0.00906(19) 0.047(2) Uani 1 1 d DU . .
C65B C 0.8271(2) 0.0370(4) -0.0151(2) 0.054(3) Uani 1 1 d DU . .
C66B C 0.8602(2) 0.1950(4) 0.0153(2) 0.051(2) Uani 1 1 d DU . .
H66B H 0.8418 0.2191 0.0082 0.061 Uiso 1 1 calc R . .
O67B O 0.80141(15) 0.1319(3) -0.01830(14) 0.0565(17) Uani 1 1 d DU . .
O68B O 0.79932(14) 0.0112(3) -0.02790(13) 0.0582(17) Uani 1 1 d DU . .
C1C C 0.8698(2) 0.0535(5) 0.3437(2) 0.062(3) Uani 1 1 d U . .
H1C H 0.8559 0.0275 0.3509 0.074 Uiso 1 1 calc R . .
C2C C 0.9018(2) 0.0242(5) 0.3560(2) 0.064(3) Uani 1 1 d U A .
H2C1 H 0.9003 -0.0174 0.3461 0.076 Uiso 1 1 calc R . .
H2C2 H 0.9100 0.0195 0.3805 0.076 Uiso 1 1 calc R . .
C3C C 0.8722(2) 0.1186(5) 0.3589(2) 0.068(3) Uani 1 1 d U A .
H3C1 H 0.8513 0.1376 0.3510 0.081 Uiso 1 1 calc R . .
H3C2 H 0.8802 0.1153 0.3835 0.081 Uiso 1 1 calc R . .
C4C C 0.8562(2) 0.0575(4) 0.3062(2) 0.057(3) Uani 1 1 d U . .
H4C1 H 0.8350 0.0753 0.2983 0.069 Uiso 1 1 calc R . .
H4C2 H 0.8547 0.0157 0.2965 0.069 Uiso 1 1 calc R . .
C5C C 0.8776(2) 0.0994(4) 0.2947(2) 0.051(2) Uani 1 1 d U . .
C6C C 0.91068(18) 0.0702(4) 0.3088(2) 0.044(2) Uani 1 1 d U A .
H6C1 H 0.9097 0.0289 0.2987 0.053 Uiso 1 1 calc R . .
H6C2 H 0.9247 0.0961 0.3021 0.053 Uiso 1 1 calc R . .
C7C C 0.9243(2) 0.0639(5) 0.3465(2) 0.058(3) Uani 1 1 d U . .
C8C C 0.9259(2) 0.1300(5) 0.3611(2) 0.060(3) Uani 1 1 d U A .
H8C1 H 0.9347 0.1277 0.3857 0.071 Uiso 1 1 calc R . .
H8C2 H 0.9398 0.1560 0.3544 0.071 Uiso 1 1 calc R . .
C9C C 0.8940(2) 0.1595(5) 0.3491(2) 0.053(3) Uani 1 1 d U . .
C10C C 0.88029(19) 0.1624(4) 0.3107(2) 0.043(2) Uani 1 1 d U A .
H10C H 0.8594 0.1816 0.3029 0.052 Uiso 1 1 calc R . .
H10D H 0.8937 0.1890 0.3034 0.052 Uiso 1 1 calc R . .
C11C C 0.8966(2) 0.2252(5) 0.3627(2) 0.054(3) Uani 1 1 d U . .
C12C C 0.1208(2) 0.2462(5) 0.1196(2) 0.064(3) Uani 1 1 d U . .
H12C H 0.1339 0.2188 0.1142 0.077 Uiso 1 1 calc R . .
C13C C 0.8817(3) 0.3108(6) 0.3904(2) 0.069(3) Uani 1 1 d U . .
H13C H 0.8702 0.3250 0.4028 0.083 Uiso 1 1 calc R . .
C14C C 0.8993(2) 0.3500(5) 0.3827(3) 0.062(3) Uani 1 1 d U . .
C15C C 0.9178(2) 0.3274(5) 0.3654(3) 0.075(3) Uani 1 1 d U A .
H15C H 0.9306 0.3550 0.3596 0.090 Uiso 1 1 calc R . .
C16C C 0.9167(2) 0.2669(6) 0.3575(3) 0.069(3) Uani 1 1 d U . .
H16G H 0.9305 0.2523 0.3479 0.083 Uiso 1 1 calc R A .
N17C N 0.90099(19) 0.4127(4) 0.3907(2) 0.068(2) Uani 1 1 d U . .
C21C C 0.8646(2) 0.1031(4) 0.25676(19) 0.048(2) Uani 1 1 d DU . .
C22C C 0.8528(2) 0.1543(4) 0.23972(19) 0.058(3) Uani 1 1 d DU . .
H22C H 0.8521 0.1904 0.2518 0.069 Uiso 1 1 calc R . .
C23C C 0.8413(2) 0.1579(4) 0.2047(2) 0.060(3) Uani 1 1 d DU . .
H23C H 0.8334 0.1959 0.1938 0.073 Uiso 1 1 calc R . .
C24C C 0.84151(19) 0.1065(4) 0.18654(18) 0.043(2) Uani 1 1 d DU . .
C25C C 0.8541(2) 0.0541(4) 0.2036(2) 0.068(3) Uani 1 1 d DU . .
H25C H 0.8554 0.0180 0.1918 0.081 Uiso 1 1 calc R . .
C26C C 0.8652(2) 0.0530(4) 0.2381(2) 0.068(3) Uani 1 1 d DU . .
H26G H 0.8735 0.0155 0.2493 0.082 Uiso 1 1 calc R . .
N27C N 0.83019(17) 0.1127(4) 0.15063(19) 0.054(2) Uani 1 1 d U . .
C31C C 0.95613(19) 0.0317(5) 0.3577(2) 0.066(3) Uani 0.619(10) 1 d PDU A 1
C32C C 0.9621(3) -0.0146(6) 0.3412(3) 0.138(8) Uani 0.619(10) 1 d PDU A 1
H300 H 0.9454 -0.0307 0.3224 0.165 Uiso 0.619(10) 1 calc PR A 1
C33C C 0.9916(3) -0.0411(7) 0.3499(4) 0.139(8) Uani 0.619(10) 1 d PDU A 1
H302 H 0.9943 -0.0745 0.3371 0.167 Uiso 0.619(10) 1 calc PR A 1
C34C C 1.0165(2) -0.0192(5) 0.3767(2) 0.085(4) Uani 0.619(10) 1 d PDU A 1
C35C C 1.0109(3) 0.0275(7) 0.3940(3) 0.109(7) Uani 0.619(10) 1 d PDU A 1
H304 H 1.0274 0.0438 0.4130 0.131 Uiso 0.619(10) 1 calc PR A 1
C36C C 0.9812(3) 0.0518(7) 0.3842(3) 0.105(7) Uani 0.619(10) 1 d PDU A 1
H306 H 0.9783 0.0849 0.3969 0.126 Uiso 0.619(10) 1 calc PR A 1
C41C C 0.95613(19) 0.0317(5) 0.3577(2) 0.066(3) Uani 0.38 1 d PDU A 2
C42C C 0.9668(3) -0.0123(8) 0.3802(4) 0.088(8) Uani 0.381(10) 1 d PDU A 2
H308 H 0.9534 -0.0272 0.3903 0.105 Uiso 0.381(10) 1 calc PR A 2
C43C C 0.9964(4) -0.0386(8) 0.3904(4) 0.104(9) Uani 0.381(10) 1 d PDU A 2
H310 H 1.0026 -0.0701 0.4069 0.125 Uiso 0.381(10) 1 calc PR A 2
C44C C 1.0165(2) -0.0192(5) 0.3767(2) 0.085(4) Uani 0.38 1 d PDU A 2
C45C C 1.0062(3) 0.0266(9) 0.3535(5) 0.111(9) Uani 0.381(10) 1 d PDU A 2
H312 H 1.0195 0.0420 0.3434 0.133 Uiso 0.381(10) 1 calc PR A 2
C46C C 0.9766(3) 0.0509(8) 0.3444(5) 0.124(10) Uani 0.381(10) 1 d PDU A 2
H314 H 0.9702 0.0826 0.3280 0.149 Uiso 0.381(10) 1 calc PR A 2
N37C N 1.0467(2) -0.0412(6) 0.3834(2) 0.117(4) Uani 1 1 d U . .
C1D C 0.8666(2) 0.5826(5) 0.0550(3) 0.063(3) Uani 1 1 d U . .
H1D H 0.8536 0.6080 0.0354 0.075 Uiso 1 1 calc R . .
C2D C 0.8530(2) 0.5853(5) 0.0821(3) 0.065(3) Uani 1 1 d U B .
H2D1 H 0.8521 0.6286 0.0887 0.078 Uiso 1 1 calc R . .
H2D2 H 0.8317 0.5683 0.0732 0.078 Uiso 1 1 calc R . .
C3D C 0.9000(2) 0.6092(5) 0.0703(3) 0.066(3) Uani 1 1 d U B .
H3D1 H 0.9088 0.6097 0.0531 0.079 Uiso 1 1 calc R . .
H3D2 H 0.8991 0.6523 0.0774 0.079 Uiso 1 1 calc R . .
C4D C 0.8670(2) 0.5177(5) 0.0448(3) 0.069(3) Uani 1 1 d U . .
H4D1 H 0.8745 0.5160 0.0265 0.083 Uiso 1 1 calc R . .
H4D2 H 0.8455 0.5013 0.0361 0.083 Uiso 1 1 calc R . .
C5D C 0.88801(18) 0.4767(4) 0.0739(2) 0.044(2) Uani 1 1 d U . .
C6D C 0.8748(2) 0.4821(5) 0.1014(3) 0.067(3) Uani 1 1 d U B .
H6D1 H 0.8535 0.4648 0.0928 0.080 Uiso 1 1 calc R . .
H6D2 H 0.8878 0.4570 0.1208 0.080 Uiso 1 1 calc R . .
C7D C 0.8738(2) 0.5472(5) 0.1126(3) 0.064(3) Uani 1 1 d U . .
C8D C 0.9063(2) 0.5759(4) 0.1262(2) 0.055(3) Uani 1 1 d U B .
H8D1 H 0.9198 0.5536 0.1466 0.066 Uiso 1 1 calc R . .
H8D2 H 0.9050 0.6195 0.1323 0.066 Uiso 1 1 calc R . .
C9D C 0.9208(2) 0.5724(5) 0.0996(2) 0.054(3) Uani 1 1 d U . .
C10D C 0.9203(2) 0.5047(4) 0.0881(2) 0.054(3) Uani 1 1 d U B .
H10E H 0.9292 0.5029 0.0710 0.064 Uiso 1 1 calc R . .
H10F H 0.9336 0.4795 0.1073 0.064 Uiso 1 1 calc R . .
C11D C 0.8871(2) 0.4098(4) 0.0636(2) 0.046(2) Uani 1 1 d U . .
C12D C 0.0884(2) 0.3825(5) 0.4413(2) 0.064(3) Uani 1 1 d U . .
H12D H 0.0703 0.4062 0.4378 0.077 Uiso 1 1 calc R . .
C13D C 0.9107(2) 0.3219(5) 0.0490(2) 0.058(3) Uani 1 1 d U . .
H13D H 0.9283 0.3049 0.0463 0.069 Uiso 1 1 calc R . .
C14D C 0.8846(2) 0.2844(5) 0.0430(2) 0.058(3) Uani 1 1 d U . .
C15D C 0.8597(2) 0.3131(5) 0.0475(2) 0.061(3) Uani 1 1 d U . .
H15D H 0.8412 0.2903 0.0434 0.074 Uiso 1 1 calc R . .
C16D C 0.8614(2) 0.3713(5) 0.0576(2) 0.050(2) Uani 1 1 d U . .
H16H H 0.8440 0.3879 0.0610 0.060 Uiso 1 1 calc R . .
N17D N 0.88567(19) 0.2215(4) 0.03295(19) 0.057(2) Uani 1 1 d U . .
C21D C 0.8611(2) 0.5498(5) 0.1403(2) 0.068(3) Uani 0.571(9) 1 d PDU B 1
C22D C 0.8742(3) 0.5159(6) 0.1675(3) 0.110(7) Uani 0.571(9) 1 d PDU B 1
H316 H 0.8916 0.4911 0.1695 0.132 Uiso 0.571(9) 1 calc PR B 1
C23D C 0.8637(4) 0.5148(7) 0.1936(3) 0.133(8) Uani 0.571(9) 1 d PDU B 1
H318 H 0.8742 0.4900 0.2126 0.160 Uiso 0.571(9) 1 calc PR B 1
C24D C 0.8385(3) 0.5494(6) 0.1917(3) 0.099(4) Uani 0.571(9) 1 d PDU B 1
C25D C 0.8250(3) 0.5853(7) 0.1643(4) 0.103(7) Uani 0.571(9) 1 d PDU B 1
H320 H 0.8078 0.6108 0.1621 0.124 Uiso 0.571(9) 1 calc PR B 1
C26D C 0.8365(3) 0.5843(7) 0.1394(3) 0.102(7) Uani 0.571(9) 1 d PDU B 1
H322 H 0.8265 0.6095 0.1204 0.122 Uiso 0.571(9) 1 calc PR B 1
C41D C 0.8611(2) 0.5498(5) 0.1403(2) 0.068(3) Uani 0.43 1 d PDU B 2
C42D C 0.8702(4) 0.5900(7) 0.1649(4) 0.113(8) Uani 0.429(9) 1 d PDU B 2
H324 H 0.8850 0.6201 0.1650 0.135 Uiso 0.429(9) 1 calc PR B 2
C43D C 0.8597(4) 0.5917(8) 0.1909(4) 0.128(9) Uani 0.429(9) 1 d PDU B 2
H326 H 0.8673 0.6222 0.2078 0.154 Uiso 0.429(9) 1 calc PR B 2
C44D C 0.8385(3) 0.5494(6) 0.1917(3) 0.099(4) Uani 0.43 1 d PDU B 2
C45D C 0.8285(4) 0.5070(8) 0.1665(4) 0.092(7) Uani 0.429(9) 1 d PDU B 2
H328 H 0.8136 0.4768 0.1661 0.111 Uiso 0.429(9) 1 calc PR B 2
C46D C 0.8398(4) 0.5077(7) 0.1415(4) 0.076(7) Uani 0.429(9) 1 d PDU B 2
H330 H 0.8324 0.4775 0.1244 0.091 Uiso 0.429(9) 1 calc PR B 2
N27D N 0.8274(3) 0.5421(6) 0.2177(3) 0.124(4) Uani 1 1 d U . .
C31D C 0.95431(18) 0.5974(4) 0.1145(2) 0.052(3) Uani 0.708(10) 1 d PDU B 1
C32D C 0.9642(2) 0.6445(5) 0.1020(3) 0.069(4) Uani 0.708(10) 1 d PDU B 1
H332 H 0.9498 0.6630 0.0823 0.082 Uiso 0.708(10) 1 calc PR B 1
C33D C 0.9944(3) 0.6691(5) 0.1158(3) 0.085(5) Uani 0.708(10) 1 d PDU B 1
H334 H 1.0000 0.7029 0.1055 0.101 Uiso 0.708(10) 1 calc PR B 1
C34D C 1.01551(19) 0.6438(4) 0.1442(2) 0.064(3) Uani 0.708(10) 1 d PDU B 1
C35D C 1.0062(3) 0.5953(5) 0.1575(3) 0.074(5) Uani 0.708(10) 1 d PDU B 1
H336 H 1.0205 0.5764 0.1773 0.089 Uiso 0.708(10) 1 calc PR B 1
C36D C 0.9761(3) 0.5730(5) 0.1427(3) 0.074(5) Uani 0.708(10) 1 d PDU B 1
H338 H 0.9704 0.5388 0.1528 0.088 Uiso 0.708(10) 1 calc PR B 1
C51D C 0.95431(18) 0.5974(4) 0.1145(2) 0.052(3) Uani 0.29 1 d PDU B 2
C52D C 0.9742(3) 0.5928(8) 0.1002(4) 0.047(8) Uani 0.292(10) 1 d PDU B 2
H340 H 0.9674 0.5732 0.0791 0.056 Uiso 0.292(10) 1 calc PR B 2
C53D C 1.0047(3) 0.6151(9) 0.1140(4) 0.053(8) Uani 0.292(10) 1 d PDU B 2
H342 H 1.0180 0.6103 0.1023 0.064 Uiso 0.292(10) 1 calc PR B 2
C54D C 1.01551(19) 0.6438(4) 0.1442(2) 0.064(3) Uani 0.29 1 d PDU B 2
C55D C 0.9954(3) 0.6491(10) 0.1597(4) 0.085(10) Uani 0.292(10) 1 d PDU B 2
H344 H 1.0020 0.6686 0.1809 0.102 Uiso 0.292(10) 1 calc PR B 2
C56D C 0.9654(3) 0.6261(9) 0.1448(4) 0.066(8) Uani 0.292(10) 1 d PDU B 2
H346 H 0.9519 0.6305 0.1562 0.079 Uiso 0.292(10) 1 calc PR B 2
N37D N 1.0464(2) 0.6684(4) 0.1610(2) 0.076(3) Uani 1 1 d U . .

loop_
_atom_site_aniso_label
_atom_site_aniso_U_11
_atom_site_aniso_U_22
_atom_site_aniso_U_33
_atom_site_aniso_U_23
_atom_site_aniso_U_13
_atom_site_aniso_U_12
Ru1A 0.0427(5) 0.0846(7) 0.0588(6) -0.0114(5) 0.0261(4) 0.0051(4)
C10A 0.050(7) 0.118(11) 0.052(7) -0.004(7) 0.028(6) 0.018(7)
C11A 0.056(7) 0.095(10) 0.084(9) 0.007(8) 0.044(7) 0.025(7)
C12A 0.048(7) 0.089(9) 0.098(10) 0.002(8) 0.043(7) 0.012(6)
C13A 0.060(7) 0.089(10) 0.090(10) -0.003(8) 0.042(7) 0.002(7)
C14A 0.050(7) 0.102(10) 0.071(8) 0.010(7) 0.035(6) 0.001(6)
C15A 0.030(6) 0.127(11) 0.077(9) -0.008(8) 0.025(6) 0.014(6)
C16A 0.080(8) 0.066(8) 0.116(10) -0.013(7) 0.046(7) 0.011(7)
C17A 0.075(8) 0.138(12) 0.102(10) -0.012(9) 0.050(8) 0.011(8)
C18A 0.053(7) 0.146(12) 0.091(9) -0.025(9) 0.020(7) 0.000(7)
N40A 0.026(5) 0.101(7) 0.055(5) -0.002(5) 0.012(4) 0.014(5)
C41A 0.052(7) 0.081(9) 0.042(6) -0.022(6) 0.003(5) -0.004(6)
C42A 0.048(7) 0.071(8) 0.056(6) -0.027(6) 0.009(5) 0.008(6)
C43A 0.059(7) 0.054(7) 0.048(6) -0.013(5) 0.017(5) -0.002(6)
C44A 0.044(7) 0.086(9) 0.047(6) 0.006(6) 0.024(5) 0.034(7)
C45A 0.061(8) 0.079(9) 0.057(6) 0.000(6) 0.042(6) 0.030(7)
C46A 0.056(7) 0.080(9) 0.044(6) -0.014(6) 0.019(5) -0.008(6)
O47A 0.034(4) 0.078(5) 0.078(5) -0.021(4) 0.026(3) 0.000(4)
O48A 0.051(4) 0.073(5) 0.056(4) -0.009(3) 0.023(3) 0.015(4)
Ru2A 0.0587(6) 0.0956(7) 0.0558(6) 0.0060(5) 0.0274(5) 0.0281(5)
C20A 0.081(9) 0.147(13) 0.078(9) 0.036(9) 0.026(8) 0.040(9)
C21A 0.086(9) 0.108(10) 0.062(8) 0.017(7) 0.032(8) 0.035(8)
C22A 0.120(10) 0.089(9) 0.058(8) 0.024(7) 0.049(8) 0.065(8)
C23A 0.099(10) 0.119(11) 0.059(8) 0.024(7) 0.037(8) 0.056(9)
C24A 0.105(11) 0.102(10) 0.119(11) 0.025(9) 0.080(10) 0.054(9)
C25A 0.065(9) 0.133(12) 0.128(12) 0.045(10) 0.057(9) 0.047(8)
C26A 0.113(12) 0.154(14) 0.166(15) 0.030(12) 0.069(11) 0.059(11)
C27A 0.130(11) 0.142(12) 0.059(8) 0.015(8) 0.027(8) 0.020(10)
C28A 0.144(12) 0.082(9) 0.090(10) 0.011(7) 0.072(10) 0.022(9)
N50A 0.050(5) 0.094(7) 0.053(5) -0.018(6) 0.030(4) -0.006(5)
C51A 0.080(8) 0.095(10) 0.077(8) -0.022(7) 0.037(7) -0.002(7)
C52A 0.082(8) 0.098(10) 0.074(8) -0.038(7) 0.052(7) -0.007(7)
C53A 0.058(7) 0.085(9) 0.052(7) -0.009(7) 0.023(6) -0.009(6)
C54A 0.042(6) 0.087(9) 0.045(6) -0.028(6) 0.025(5) -0.006(6)
C55A 0.037(6) 0.101(10) 0.065(8) 0.000(8) 0.011(6) 0.003(6)
C56A 0.069(8) 0.110(10) 0.084(8) -0.039(8) 0.051(7) -0.037(7)
O57A 0.059(4) 0.085(6) 0.054(4) 0.007(4) 0.025(4) 0.011(4)
O58A 0.048(4) 0.080(5) 0.067(5) -0.022(4) 0.022(4) 0.019(4)
Ru3A 0.0559(5) 0.0778(7) 0.0475(5) -0.0118(4) 0.0230(4) 0.0080(5)
C30A 0.079(9) 0.095(9) 0.055(7) -0.015(6) 0.034(6) 0.008(8)
C31A 0.080(9) 0.077(9) 0.054(7) -0.015(6) 0.034(6) 0.009(7)
C32A 0.067(8) 0.097(10) 0.046(6) -0.002(6) 0.019(6) 0.008(7)
C33A 0.091(9) 0.069(8) 0.031(6) -0.008(6) 0.010(6) 0.003(8)
C34A 0.081(8) 0.082(9) 0.059(7) -0.008(6) 0.043(7) -0.012(7)
C35A 0.075(8) 0.089(9) 0.044(6) -0.025(6) 0.040(6) 0.006(7)
C36A 0.074(8) 0.110(10) 0.087(8) -0.028(8) 0.037(7) 0.020(8)
C37A 0.089(9) 0.117(10) 0.088(9) -0.022(8) 0.036(7) -0.007(8)
C38A 0.073(8) 0.119(11) 0.062(7) -0.010(7) 0.027(6) 0.002(7)
N60A 0.049(5) 0.071(6) 0.059(6) -0.001(4) 0.030(5) 0.021(4)
C61A 0.078(8) 0.069(7) 0.047(6) 0.009(5) 0.023(6) 0.027(6)
C62A 0.045(7) 0.084(8) 0.071(8) 0.008(6) 0.036(6) 0.022(6)
C63A 0.041(6) 0.079(7) 0.047(7) 0.007(5) 0.019(5) 0.017(5)
C64A 0.055(7) 0.055(6) 0.043(6) -0.013(5) 0.016(6) 0.010(5)
C65A 0.054(7) 0.083(8) 0.039(7) 0.000(5) 0.021(6) 0.007(6)
C66A 0.065(7) 0.065(7) 0.063(7) 0.016(6) 0.031(6) 0.023(6)
O67A 0.046(4) 0.080(5) 0.068(5) -0.004(4) 0.028(4) 0.007(3)
O68A 0.057(4) 0.097(5) 0.050(4) -0.001(4) 0.029(4) 0.013(4)
Ru1B 0.0630(6) 0.0687(6) 0.0613(6) -0.0067(5) 0.0297(5) -0.0261(5)
C10B 0.112(11) 0.083(9) 0.074(9) -0.014(7) 0.045(8) -0.057(8)
C11B 0.107(11) 0.092(10) 0.075(9) -0.013(7) 0.042(9) -0.048(8)
C12B 0.092(10) 0.094(10) 0.091(10) -0.002(8) 0.033(8) -0.034(8)
C13B 0.050(8) 0.096(9) 0.077(9) 0.002(7) 0.020(7) -0.015(7)
C14B 0.074(8) 0.062(7) 0.090(9) -0.011(6) 0.043(8) -0.027(6)
C15B 0.067(8) 0.059(8) 0.117(11) -0.002(7) 0.014(8) -0.027(7)
C16B 0.080(9) 0.103(11) 0.142(13) -0.047(10) -0.006(9) 0.001(8)
C17B 0.203(17) 0.154(14) 0.141(13) -0.040(11) 0.128(13) -0.080(13)
C18B 0.082(9) 0.095(9) 0.086(9) 0.023(7) 0.015(7) -0.007(7)
N40B 0.041(5) 0.061(6) 0.040(5) -0.014(5) 0.019(4) -0.016(4)
C41B 0.042(6) 0.083(9) 0.054(7) 0.015(6) 0.019(5) 0.004(6)
C42B 0.034(5) 0.072(8) 0.043(7) -0.007(6) 0.005(5) -0.001(5)
C43B 0.050(6) 0.060(7) 0.035(6) -0.009(6) 0.020(5) -0.003(5)
C44B 0.044(6) 0.065(8) 0.031(6) 0.001(6) 0.015(5) -0.014(5)
C45B 0.034(5) 0.058(7) 0.051(7) -0.001(6) 0.019(5) -0.015(5)
C46B 0.038(6) 0.112(9) 0.032(6) 0.001(6) 0.012(5) -0.021(6)
O47B 0.065(4) 0.074(5) 0.045(4) -0.006(4) 0.026(3) -0.025(4)
O48B 0.052(4) 0.086(5) 0.047(4) -0.021(4) 0.023(3) -0.021(4)
Ru2B 0.0592(6) 0.0739(6) 0.0462(5) -0.0186(4) 0.0228(4) -0.0131(5)
C20B 0.091(10) 0.077(9) 0.064(8) -0.018(6) 0.028(7) -0.004(8)
C21B 0.088(10) 0.124(12) 0.047(7) -0.019(7) 0.033(7) 0.022(9)
C22B 0.082(9) 0.110(11) 0.048(7) -0.028(7) 0.035(7) -0.021(8)
C23B 0.114(11) 0.088(9) 0.047(7) -0.017(6) 0.041(7) -0.014(9)
C24B 0.068(8) 0.113(11) 0.035(6) -0.032(7) 0.016(6) -0.009(8)
C25B 0.083(9) 0.076(9) 0.045(6) -0.035(6) 0.016(6) -0.031(7)
C26B 0.119(11) 0.145(13) 0.084(9) -0.025(9) 0.034(8) -0.063(10)
C27B 0.102(11) 0.233(18) 0.095(10) 0.007(11) 0.050(9) 0.075(11)
C28B 0.164(13) 0.113(11) 0.063(8) -0.002(8) 0.062(9) -0.025(10)
N50B 0.058(5) 0.069(6) 0.044(5) 0.002(4) 0.022(5) -0.014(4)
C51B 0.058(7) 0.073(7) 0.045(7) -0.001(5) 0.015(6) -0.020(6)
C52B 0.065(8) 0.088(8) 0.032(6) -0.016(5) 0.004(5) -0.030(6)
C53B 0.057(7) 0.068(7) 0.054(7) -0.003(5) 0.029(6) -0.017(5)
C54B 0.062(7) 0.050(6) 0.049(7) -0.012(5) 0.021(6) -0.013(5)
C55B 0.051(7) 0.051(6) 0.044(7) -0.011(5) 0.017(6) -0.015(5)
C56B 0.058(7) 0.061(7) 0.058(7) 0.005(6) 0.010(6) -0.003(6)
O57B 0.049(4) 0.085(5) 0.051(4) -0.014(4) 0.021(3) -0.014(3)
O58B 0.058(4) 0.064(4) 0.054(4) -0.014(3) 0.022(4) -0.018(3)
Ru3B 0.0457(5) 0.0921(7) 0.0362(5) -0.0048(4) 0.0130(4) -0.0088(5)
C30B 0.062(8) 0.202(16) 0.043(7) -0.012(9) 0.011(6) 0.005(10)
C31B 0.064(8) 0.165(14) 0.102(10) 0.056(10) 0.025(8) 0.019(9)
C32B 0.061(7) 0.101(10) 0.090(9) 0.005(8) 0.027(7) 0.001(7)
C33B 0.047(6) 0.068(7) 0.052(6) 0.000(6) 0.018(5) -0.002(5)
C34B 0.048(7) 0.107(10) 0.089(9) -0.032(8) 0.013(6) -0.015(6)
C35B 0.053(8) 0.165(14) 0.115(12) -0.077(11) -0.008(8) -0.015(9)
C36B 0.112(13) 0.29(2) 0.217(19) -0.137(18) 0.044(13) -0.027(14)
C37B 0.125(13) 0.213(18) 0.236(19) 0.139(16) 0.085(13) 0.056(13)
C38B 0.073(8) 0.182(14) 0.097(10) -0.005(9) 0.043(8) -0.018(9)
N60B 0.031(5) 0.087(6) 0.047(5) -0.012(4) 0.015(4) -0.025(5)
C61B 0.057(8) 0.072(8) 0.055(6) 0.007(6) 0.029(6) -0.013(6)
C62B 0.057(7) 0.059(7) 0.046(6) -0.007(5) 0.010(5) -0.027(6)
C63B 0.041(6) 0.067(8) 0.039(5) 0.000(5) 0.015(5) -0.008(6)
C64B 0.062(8) 0.056(7) 0.027(5) 0.001(5) 0.022(5) -0.010(7)
C65B 0.045(7) 0.091(9) 0.025(5) -0.003(5) 0.014(5) -0.026(7)
C66B 0.057(7) 0.055(7) 0.045(6) 0.000(5) 0.024(6) -0.004(6)
O67B 0.057(4) 0.067(5) 0.043(4) -0.003(3) 0.017(3) -0.005(4)
O68B 0.056(4) 0.079(5) 0.033(3) -0.011(3) 0.011(3) -0.018(4)
C1C 0.061(7) 0.070(8) 0.066(7) 0.005(6) 0.037(6) 0.003(6)
C2C 0.074(8) 0.058(7) 0.053(6) 0.009(5) 0.019(6) -0.003(6)
C3C 0.060(7) 0.094(9) 0.047(6) 0.006(6) 0.019(5) 0.010(6)
C4C 0.057(6) 0.063(7) 0.058(7) -0.012(5) 0.030(5) -0.009(5)
C5C 0.048(6) 0.067(7) 0.043(6) -0.008(5) 0.023(5) -0.002(5)
C6C 0.030(5) 0.044(6) 0.051(6) -0.007(5) 0.007(4) 0.005(4)
C7C 0.049(6) 0.082(8) 0.043(6) -0.012(5) 0.017(5) -0.006(6)
C8C 0.057(7) 0.079(8) 0.040(6) -0.003(5) 0.016(5) 0.010(6)
C9C 0.049(6) 0.072(7) 0.043(6) -0.003(5) 0.024(5) 0.005(5)
C10C 0.031(5) 0.058(6) 0.044(6) 0.004(5) 0.019(4) 0.008(4)
C11C 0.050(6) 0.065(7) 0.044(6) -0.012(5) 0.014(5) 0.006(6)
C12C 0.078(8) 0.072(8) 0.050(6) -0.002(6) 0.034(6) -0.009(6)
C13C 0.075(8) 0.097(10) 0.031(6) -0.005(6) 0.016(5) 0.021(7)
C14C 0.054(7) 0.051(8) 0.073(7) -0.003(6) 0.018(6) 0.003(6)
C15C 0.055(7) 0.063(8) 0.122(10) -0.031(7) 0.050(7) 0.002(6)
C16C 0.049(7) 0.081(9) 0.084(8) -0.017(7) 0.035(6) 0.010(6)
N17C 0.046(6) 0.072(7) 0.075(6) -0.018(5) 0.013(4) 0.021(5)
C21C 0.048(6) 0.051(7) 0.042(6) 0.010(6) 0.014(5) 0.016(5)
C22C 0.057(6) 0.081(8) 0.029(6) -0.023(6) 0.010(5) -0.013(6)
C23C 0.052(6) 0.063(8) 0.063(8) 0.005(6) 0.018(6) 0.004(5)
C24C 0.035(5) 0.051(7) 0.037(6) 0.007(6) 0.006(4) 0.003(5)
C25C 0.072(7) 0.068(8) 0.054(8) -0.028(6) 0.016(6) 0.003(6)
C26C 0.086(8) 0.061(7) 0.041(7) -0.001(6) 0.006(6) 0.023(6)
N27C 0.042(5) 0.071(6) 0.041(5) -0.006(5) 0.008(4) -0.022(4)
C31C 0.052(7) 0.087(8) 0.060(6) -0.013(6) 0.024(5) -0.002(6)
C32C 0.092(13) 0.139(15) 0.117(14) -0.069(13) -0.028(11) 0.044(12)
C33C 0.111(14) 0.150(15) 0.114(14) -0.030(13) -0.002(12) 0.077(13)
C34C 0.060(7) 0.121(9) 0.051(7) 0.016(6) -0.003(5) 0.039(7)
C35C 0.087(12) 0.145(15) 0.070(11) -0.027(11) 0.004(10) 0.052(12)
C36C 0.084(12) 0.140(14) 0.071(11) -0.035(11) 0.010(10) 0.060(11)
C41C 0.052(7) 0.087(8) 0.060(6) -0.013(6) 0.024(5) -0.002(6)
C42C 0.083(15) 0.111(16) 0.066(14) 0.023(14) 0.025(12) 0.034(14)
C43C 0.097(16) 0.131(17) 0.084(15) 0.019(15) 0.034(13) 0.032(15)
C44C 0.060(7) 0.121(9) 0.051(7) 0.016(6) -0.003(5) 0.039(7)
C45C 0.064(14) 0.167(18) 0.101(16) 0.033(16) 0.032(13) 0.019(15)
C46C 0.099(16) 0.152(18) 0.106(16) 0.023(16) 0.023(15) 0.024(16)
N37C 0.073(7) 0.212(13) 0.053(7) 0.021(7) 0.012(6) 0.059(8)
C1D 0.049(7) 0.070(8) 0.065(7) 0.011(6) 0.018(5) -0.004(6)
C2D 0.058(7) 0.061(7) 0.083(8) -0.012(6) 0.037(6) -0.004(6)
C3D 0.064(7) 0.077(8) 0.075(8) 0.001(6) 0.047(6) 0.001(6)
C4D 0.047(6) 0.081(9) 0.072(7) 0.007(7) 0.015(6) -0.024(6)
C5D 0.029(5) 0.062(7) 0.038(5) -0.001(5) 0.009(4) -0.007(5)
C6D 0.068(7) 0.070(8) 0.081(7) -0.014(6) 0.050(6) -0.020(6)
C7D 0.059(7) 0.077(8) 0.061(7) -0.008(6) 0.028(6) -0.012(6)
C8D 0.071(7) 0.056(6) 0.044(6) 0.002(5) 0.031(5) 0.004(5)
C9D 0.052(6) 0.067(7) 0.047(6) -0.010(5) 0.023(5) -0.014(5)
C10D 0.048(6) 0.070(7) 0.044(6) -0.001(5) 0.019(5) -0.005(5)
C11D 0.032(6) 0.059(7) 0.048(6) -0.005(5) 0.017(5) 0.002(6)
C12D 0.063(8) 0.063(8) 0.057(7) 0.014(6) 0.014(6) 0.026(6)
C13D 0.042(6) 0.082(9) 0.047(6) -0.002(6) 0.015(5) -0.008(6)
C14D 0.049(7) 0.072(8) 0.042(6) -0.016(5) 0.008(5) -0.026(6)
C15D 0.062(7) 0.074(9) 0.053(6) -0.015(6) 0.028(6) -0.029(6)
C16D 0.046(6) 0.059(7) 0.050(6) -0.015(5) 0.024(5) -0.010(6)
N17D 0.054(6) 0.060(6) 0.055(5) -0.019(5) 0.018(4) -0.018(5)
C21D 0.089(7) 0.067(7) 0.075(7) 0.000(6) 0.061(6) -0.008(6)
C22D 0.137(14) 0.125(15) 0.101(13) -0.005(12) 0.084(12) 0.026(13)
C23D 0.163(16) 0.155(16) 0.118(14) -0.005(13) 0.095(13) -0.008(14)
C24D 0.113(9) 0.110(9) 0.110(9) -0.034(7) 0.081(8) -0.006(7)
C25D 0.102(14) 0.149(16) 0.066(12) -0.020(12) 0.042(11) 0.038(13)
C26D 0.092(13) 0.146(15) 0.073(12) -0.014(12) 0.038(10) 0.026(12)
C41D 0.089(7) 0.067(7) 0.075(7) 0.000(6) 0.061(6) -0.008(6)
C42D 0.137(16) 0.126(16) 0.107(15) -0.045(14) 0.082(13) -0.043(14)
C43D 0.145(17) 0.142(17) 0.129(16) -0.022(15) 0.088(14) -0.044(15)
C44D 0.113(9) 0.110(9) 0.110(9) -0.034(7) 0.081(8) -0.006(7)
C45D 0.087(14) 0.127(17) 0.101(15) -0.030(14) 0.079(12) -0.042(13)
C46D 0.071(13) 0.107(15) 0.065(12) -0.040(12) 0.044(11) -0.044(12)
N27D 0.163(11) 0.118(10) 0.144(11) -0.040(8) 0.116(10) -0.037(8)
C31D 0.062(7) 0.055(6) 0.042(6) -0.004(5) 0.022(5) -0.008(5)
C32D 0.032(8) 0.097(12) 0.068(9) 0.005(9) 0.011(7) -0.002(8)
C33D 0.080(11) 0.086(11) 0.092(11) 0.025(9) 0.038(9) -0.006(9)
C34D 0.057(7) 0.079(7) 0.068(7) -0.005(6) 0.037(6) -0.006(6)
C35D 0.074(10) 0.094(11) 0.065(9) -0.004(9) 0.039(8) -0.017(9)
C36D 0.076(10) 0.079(11) 0.069(10) -0.007(8) 0.031(8) -0.036(9)
C51D 0.062(7) 0.055(6) 0.042(6) -0.004(5) 0.022(5) -0.008(5)
C52D 0.049(15) 0.054(16) 0.041(14) -0.029(13) 0.021(12) 0.000(13)
C53D 0.072(16) 0.036(15) 0.059(15) -0.022(13) 0.035(13) -0.028(14)
C54D 0.057(7) 0.079(7) 0.068(7) -0.005(6) 0.037(6) -0.006(6)
C55D 0.075(17) 0.097(19) 0.087(17) -0.030(16) 0.035(15) 0.000(16)
C56D 0.069(16) 0.075(18) 0.076(16) -0.014(15) 0.052(13) 0.001(15)
N37D 0.056(6) 0.103(7) 0.072(6) 0.005(5) 0.028(5) -0.019(5)

loop_
_atom_type_symbol
_atom_type_description
_atom_type_scat_dispersion_real
_atom_type_scat_dispersion_imag
_atom_type_scat_source
C C 0.0033 0.0016 'International Tables Vol C Tables 4.2.6.8 and 6.1.1.4'
H H 0.0000 0.0000 'International Tables Vol C Tables 4.2.6.8 and 6.1.1.4'
N N 0.0061 0.0033 'International Tables Vol C Tables 4.2.6.8 and 6.1.1.4'
O O 0.0106 0.0060 'International Tables Vol C Tables 4.2.6.8 and 6.1.1.4'
Ru Ru -1.2594 0.8363 'International Tables Vol C Tables 4.2.6.8 and 6.1.1.4'

loop_
_geom_angle_atom_site_label_1
_geom_angle_atom_site_label_2
_geom_angle_atom_site_label_3
_geom_angle
_geom_angle_site_symmetry_1
_geom_angle_site_symmetry_3
O48A Ru1A O47A 79.2(2) . .
O48A Ru1A N50A 86.8(3) . .
O47A Ru1A N50A 84.5(3) . .
O48A Ru1A C15A 92.6(3) . .
O47A Ru1A C15A 152.5(3) . .
N50A Ru1A C15A 121.4(4) . .
O48A Ru1A C11A 120.1(3) . .
O47A Ru1A C11A 93.2(3) . .
N50A Ru1A C11A 152.2(4) . .
C15A Ru1A C11A 68.2(3) . .
O48A Ru1A C13A 156.2(3) . .
O47A Ru1A C13A 124.0(3) . .
N50A Ru1A C13A 90.2(3) . .
C15A Ru1A C13A 69.1(3) . .
C11A Ru1A C13A 68.2(3) . .
C11A C10A C15A 120.0(8) . .
C10A C11A C12A 120.3(8) . .
C10A C11A C17A 119.4(9) . .
C12A C11A C17A 119.9(9) . .
C10A C11A Ru1A 71.8(4) . .
C12A C11A Ru1A 70.1(4) . .
C17A C11A Ru1A 124.8(6) . .
C13A C12A C11A 121.2(9) . .
C12A C13A C14A 118.9(8) . .
C12A C13A C18A 120.1(10) . .
C14A C13A C18A 120.7(10) . .
C12A C13A Ru1A 69.8(5) . .
C14A C13A Ru1A 69.8(5) . .
C18A C13A Ru1A 127.3(7) . .
C13A C14A C15A 121.0(9) . .
C10A C15A C14A 118.5(8) . .
C10A C15A C16A 121.2(9) . .
C14A C15A C16A 120.0(9) . .
C10A C15A Ru1A 71.6(5) . .
C14A C15A Ru1A 70.1(5) . .
C16A C15A Ru1A 124.8(6) . .
C45A N40A C41A 116.3(7) . .
C45A N40A Ru3A 122.9(5) . .
C41A N40A Ru3A 120.1(6) . .
C42A C41A N40A 124.3(8) . .
C41A C42A C43A 120.4(8) . .
C44A C43A C42A 117.9(8) . .
C44A C43A C46A 120.8(8) . .
C42A C43A C46A 121.3(8) . .
O47A C44A C43A 124.9(8) . .
O47A C44A C45A 116.7(7) . .
C43A C44A C45A 118.4(8) . .
O48A C45A N40A 119.1(8) . .
O48A C45A C44A 118.2(8) . .
N40A C45A C44A 122.6(7) . .
N17C C46A C43A 123.8(9) . .
C44A O47A Ru1A 111.5(5) . .
C45A O48A Ru1A 112.8(5) . .
O57A Ru2A O58A 78.5(3) . .
O57A Ru2A N60A 82.5(3) . .
O58A Ru2A N60A 85.7(3) . .
O57A Ru2A C21A 90.4(3) . .
O58A Ru2A C21A 146.7(4) . .
N60A Ru2A C21A 124.2(4) . .
O57A Ru2A C23A 149.5(3) . .
O58A Ru2A C23A 130.8(3) . .
N60A Ru2A C23A 90.7(3) . .
C21A Ru2A C23A 69.0(4) . .
O57A Ru2A C25A 125.8(4) . .
O58A Ru2A C25A 93.0(4) . .
N60A Ru2A C25A 150.8(4) . .
C21A Ru2A C25A 68.2(4) . .
C23A Ru2A C25A 68.2(4) . .
C21A C20A C25A 121.8(10) . .
C20A C21A C22A 119.0(9) . .
C20A C21A C27A 120.0(10) . .
C22A C21A C27A 120.9(9) . .
C20A C21A Ru2A 70.8(5) . .
C22A C21A Ru2A 71.1(5) . .
C27A C21A Ru2A 127.3(6) . .
C23A C22A C21A 120.4(9) . .
C24A C23A C22A 120.2(9) . .
C24A C23A C28A 121.0(9) . .
C22A C23A C28A 118.8(10) . .
C24A C23A Ru2A 70.7(6) . .
C22A C23A Ru2A 70.7(5) . .
C28A C23A Ru2A 129.4(7) . .
C23A C24A C25A 119.6(9) . .
C20A C25A C24A 119.1(9) . .
C20A C25A C26A 119.4(11) . .
C24A C25A C26A 121.4(11) . .
C20A C25A Ru2A 70.1(5) . .
C24A C25A Ru2A 70.1(5) . .
C26A C25A Ru2A 128.8(8) . .
C51A N50A C55A 119.6(8) . .
C51A N50A Ru1A 117.4(7) . .
C55A N50A Ru1A 123.0(6) . .
N50A C51A C52A 122.6(9) . .
C51A C52A C53A 119.5(9) . .
C54A C53A C52A 120.0(8) . .
C54A C53A C56A 120.4(9) . .
C52A C53A C56A 119.7(9) . .
O57A C54A C53A 126.1(8) . .
O57A C54A C55A 116.0(8) . .
C53A C54A C55A 117.8(9) . .
O58A C55A N50A 121.1(8) . .
O58A C55A C54A 118.5(9) . .
N50A C55A C54A 120.1(8) . .
N27D C56A C53A 120.1(11) . .
C54A O57A Ru2A 112.7(5) . .
C55A O58A Ru2A 110.1(6) . .
N40A Ru3A O67A 81.2(3) . .
N40A Ru3A O68A 88.3(3) . .
O67A Ru3A O68A 78.3(2) . .
N40A Ru3A C35A 141.0(4) . .
O67A Ru3A C35A 136.7(3) . .
O68A Ru3A C35A 91.1(3) . .
N40A Ru3A C31A 129.9(4) . .
O67A Ru3A C31A 93.0(3) . .
O68A Ru3A C31A 139.5(4) . .
C35A Ru3A C31A 68.3(3) . .
N40A Ru3A C33A 86.6(3) . .
O67A Ru3A C33A 141.9(3) . .
O68A Ru3A C33A 137.5(3) . .
C35A Ru3A C33A 68.1(3) . .
C31A Ru3A C33A 67.8(3) . .
C31A C30A C35A 121.2(9) . .
C30A C31A C32A 119.8(8) . .
C30A C31A C37A 120.3(9) . .
C32A C31A C37A 119.8(9) . .
C30A C31A Ru3A 70.6(5) . .
C32A C31A Ru3A 71.5(5) . .
C37A C31A Ru3A 126.9(6) . .
C31A C32A C33A 120.1(9) . .
C34A C33A C32A 120.0(8) . .
C34A C33A C38A 118.2(9) . .
C32A C33A C38A 121.6(9) . .
C34A C33A Ru3A 71.2(5) . .
C32A C33A Ru3A 70.8(5) . .
C38A C33A Ru3A 127.7(6) . .
C33A C34A C35A 120.4(9) . .
C30A C35A C34A 118.5(8) . .
C30A C35A C36A 121.0(9) . .
C34A C35A C36A 120.3(9) . .
C30A C35A Ru3A 70.5(5) . .
C34A C35A Ru3A 71.5(5) . .
C36A C35A Ru3A 126.0(6) . .
C61A N60A C65A 117.3(7) . .
C61A N60A Ru2A 117.8(6) . .
C65A N60A Ru2A 124.7(5) . .
N60A C61A C62A 124.3(8) . .
C61A C62A C63A 119.4(8) . .
C64A C63A C62A 117.9(7) . .
C64A C63A C66A 121.0(8) . .
C62A C63A C66A 121.0(7) . .
O67A C64A C63A 124.9(7) . .
O67A C64A C65A 115.0(7) . .
C63A C64A C65A 120.0(7) . .
O68A C65A N60A 120.0(7) . .
O68A C65A C64A 119.2(7) . .
N60A C65A C64A 120.8(7) . .
N37D C66A C63A 122.5(9) 2_755 .
C64A O67A Ru3A 110.7(5) . .
C65A O68A Ru3A 110.3(5) . .
O47B Ru1B O48B 78.6(2) . .
O47B Ru1B N50B 83.4(3) . .
O48B Ru1B N50B 86.9(2) . .
O47B Ru1B C13B 145.5(3) . .
O48B Ru1B C13B 134.3(3) . .
N50B Ru1B C13B 87.8(3) . .
O47B Ru1B C15B 129.6(3) . .
O48B Ru1B C15B 92.8(3) . .
N50B Ru1B C15B 146.3(4) . .
C13B Ru1B C15B 68.6(4) . .
O47B Ru1B C11B 91.2(3) . .
O48B Ru1B C11B 144.0(4) . .
N50B Ru1B C11B 126.5(4) . .
C13B Ru1B C11B 67.8(4) . .
C15B Ru1B C11B 67.3(4) . .
C11B C10B C15B 119.6(9) . .
C10B C11B C12B 120.6(9) . .
C10B C11B C17B 121.9(11) . .
C12B C11B C17B 117.0(11) . .
C10B C11B Ru1B 71.9(5) . .
C12B C11B Ru1B 70.6(5) . .
C17B C11B Ru1B 123.7(6) . .
C13B C12B C11B 121.1(9) . .
C14B C13B C12B 120.4(9) . .
C14B C13B C18B 121.0(9) . .
C12B C13B C18B 118.6(10) . .
C14B C13B Ru1B 71.0(5) . .
C12B C13B Ru1B 72.0(6) . .
C18B C13B Ru1B 127.6(7) . .
C13B C14B C15B 119.6(9) . .
C10B C15B C14B 118.8(9) . .
C10B C15B C16B 121.0(10) . .
C14B C15B C16B 119.8(10) . .
C10B C15B Ru1B 72.0(5) . .
C14B C15B Ru1B 69.3(5) . .
C16B C15B Ru1B 124.9(7) . .
C45B N40B C41B 118.1(7) . .
C45B N40B Ru3B 125.4(6) . .
C41B N40B Ru3B 116.1(6) . .
C42B C41B N40B 123.5(8) . .
C41B C42B C43B 120.1(8) . .
C44B C43B C42B 117.9(7) . .
C44B C43B C46B 120.1(8) . .
C42B C43B C46B 122.0(8) . .
O47B C44B C43B 125.5(7) . .
O47B C44B C45B 115.2(7) . .
C43B C44B C45B 119.3(7) . .
O48B C45B N40B 121.1(7) . .
O48B C45B C44B 117.8(7) . .
N40B C45B C44B 121.1(8) . .
N27C C46B C43B 123.8(9) . .
C44B O47B Ru1B 113.0(5) . .
C45B O48B Ru1B 111.7(5) . .
O57B Ru2B O58B 78.4(2) . .
O57B Ru2B N60B 82.6(3) . .
O58B Ru2B N60B 86.9(2) . .
O57B Ru2B C25B 133.8(4) . .
O58B Ru2B C25B 90.8(3) . .
N60B Ru2B C25B 142.1(4) . .
O57B Ru2B C21B 91.5(3) . .
O58B Ru2B C21B 139.5(4) . .
N60B Ru2B C21B 131.1(4) . .
C25B Ru2B C21B 68.2(3) . .
O57B Ru2B C23B 142.2(4) . .
O58B Ru2B C23B 137.7(4) . .
N60B Ru2B C23B 88.0(3) . .
C25B Ru2B C23B 68.9(4) . .
C21B Ru2B C23B 67.8(4) . .
C21B C20B C25B 121.0(9) . .
C20B C21B C22B 119.9(9) . .
C20B C21B C27B 121.5(11) . .
C22B C21B C27B 118.4(11) . .
C20B C21B Ru2B 71.4(5) . .
C22B C21B Ru2B 70.8(5) . .
C27B C21B Ru2B 127.0(6) . .
C23B C22B C21B 120.3(9) . .
C22B C23B C24B 119.5(9) . .
C22B C23B C28B 120.8(10) . .
C24B C23B C28B 119.5(10) . .
C22B C23B Ru2B 70.4(5) . .
C24B C23B Ru2B 70.1(5) . .
C28B C23B Ru2B 127.6(7) . .
C23B C24B C25B 121.4(9) . .
C20B C25B C24B 117.8(8) . .
C20B C25B C26B 124.2(11) . .
C24B C25B C26B 117.9(10) . .
C20B C25B Ru2B 71.5(5) . .
C24B C25B Ru2B 70.5(5) . .
C26B C25B Ru2B 126.8(7) . .
C55B N50B C51B 118.1(7) . .
C55B N50B Ru1B 124.8(6) . .
C51B N50B Ru1B 117.0(6) . .
N50B C51B C52B 122.9(8) . .
C51B C52B C53B 120.7(8) . .
C54B C53B C52B 117.8(7) . .
C54B C53B C56B 121.0(8) . .
C52B C53B C56B 121.2(8) . .
O57B C54B C53B 125.6(7) . .
O57B C54B C55B 115.8(7) . .
C53B C54B C55B 118.6(7) . .
O58B C55B N50B 120.9(7) . .
O58B C55B C54B 117.7(7) . .
N50B C55B C54B 121.5(7) . .
N37C C56B C53B 123.3(10) 2_755 .
C54B O57B Ru2B 112.2(5) . .
C55B O58B Ru2B 112.1(5) . .
O68B Ru3B O67B 78.7(2) . .
O68B Ru3B N40B 87.0(2) . .
O67B Ru3B N40B 83.3(3) . .
O68B Ru3B C35B 91.1(4) . .
O67B Ru3B C35B 138.3(4) . .
N40B Ru3B C35B 137.0(5) . .
O68B Ru3B C33B 143.0(3) . .
O67B Ru3B C33B 136.7(3) . .
N40B Ru3B C33B 87.5(3) . .
C35B Ru3B C33B 69.0(4) . .
O68B Ru3B C31B 135.4(4) . .
O67B Ru3B C31B 90.4(3) . .
N40B Ru3B C31B 134.9(4) . .
C35B Ru3B C31B 68.9(4) . .
C33B Ru3B C31B 67.3(3) . .
C31B C30B C35B 122.9(10) . .
C30B C31B C32B 119.3(10) . .
C30B C31B C37B 120.6(12) . .
C32B C31B C37B 119.9(12) . .
C30B C31B Ru3B 69.6(5) . .
C32B C31B Ru3B 71.8(5) . .
C37B C31B Ru3B 126.1(7) . .
C33B C32B C31B 120.1(9) . .
C34B C33B C32B 121.7(8) . .
C34B C33B C38B 118.9(9) . .
C32B C33B C38B 119.4(9) . .
C34B C33B Ru3B 71.0(5) . .
C32B C33B Ru3B 72.0(5) . .
C38B C33B Ru3B 128.0(7) . .
C33B C34B C35B 119.9(9) . .
C30B C35B C34B 116.2(9) . .
C30B C35B C36B 122.2(13) . .
C34B C35B C36B 121.4(13) . .
C30B C35B Ru3B 69.9(5) . .
C34B C35B Ru3B 70.3(5) . .
C36B C35B Ru3B 125.4(9) . .
C65B N60B C61B 116.5(7) . .
C65B N60B Ru2B 124.5(6) . .
C61B N60B Ru2B 119.0(6) . .
C62B C61B N60B 124.1(8) . .
C61B C62B C63B 120.7(8) . .
C64B C63B C62B 117.1(8) . .
C64B C63B C66B 121.5(8) . .
C62B C63B C66B 121.3(8) . .
O67B C64B C63B 124.5(8) . .
O67B C64B C65B 116.6(7) . .
C63B C64B C65B 119.0(8) . .
O68B C65B N60B 120.2(8) . .
O68B C65B C64B 117.2(8) . .
N60B C65B C64B 122.4(7) . .
N17D C66B C63B 125.0(9) . .
C64B O67B Ru3B 111.3(5) . .
C65B O68B Ru3B 112.0(5) . .
C4C C1C C2C 110.2(8) . .
C4C C1C C3C 110.1(8) . .
C2C C1C C3C 109.5(8) . .
C1C C2C C7C 110.9(8) . .
C9C C3C C1C 110.6(8) . .
C1C C4C C5C 109.3(8) . .
C10C C5C C21C 112.3(8) . .
C10C C5C C6C 107.0(7) . .
C21C C5C C6C 111.1(7) . .
C10C C5C C4C 108.7(7) . .
C21C C5C C4C 110.2(7) . .
C6C C5C C4C 107.3(7) . .
C7C C6C C5C 113.2(7) . .
C6C C7C C2C 107.5(7) . .
C6C C7C C31C 109.0(7) . .
C2C C7C C31C 109.9(8) . .
C6C C7C C8C 107.0(8) . .
C2C C7C C8C 109.4(8) . .
C31C C7C C8C 113.8(8) . .
C9C C8C C7C 111.4(8) . .
C8C C9C C11C 109.8(8) . .
C8C C9C C3C 109.4(8) . .
C11C C9C C3C 113.0(8) . .
C8C C9C C10C 109.1(7) . .
C11C C9C C10C 108.6(7) . .
C3C C9C C10C 106.8(7) . .
C5C C10C C9C 112.8(7) . .
C16C C11C C12C 117.2(9) . 2_655
C16C C11C C9C 120.1(8) . .
C12C C11C C9C 122.7(10) 2_655 .
C11C C12C C13C 118.9(10) 2_655 2_655
C14C C13C C12C 121.7(10) . 2_655
C13C C14C N17C 122.9(10) . .
C13C C14C C15C 118.8(10) . .
N17C C14C C15C 118.3(10) . .
C16C C15C C14C 119.7(10) . .
C15C C16C C11C 123.3(9) . .
C46A N17C C14C 117.7(8) . .
C22C C21C C26C 115.6(7) . .
C22C C21C C5C 123.5(8) . .
C26C C21C C5C 120.9(8) . .
C21C C22C C23C 123.5(7) . .
C24C C23C C22C 119.8(7) . .
C25C C24C C23C 117.6(7) . .
C25C C24C N27C 124.3(8) . .
C23C C24C N27C 118.0(8) . .
C24C C25C C26C 120.3(7) . .
C21C C26C C25C 123.3(7) . .
C46B N27C C24C 118.0(8) . .
C32C C31C C36C 114.2(8) . .
C32C C31C C7C 123.6(9) . .
C36C C31C C7C 122.0(9) . .
C31C C32C C33C 123.9(10) . .
C34C C33C C32C 120.2(10) . .
C35C C34C C33C 117.0(8) . .
C35C C34C N37C 122.3(10) . .
C33C C34C N37C 120.4(10) . .
C34C C35C C36C 120.0(10) . .
C31C C36C C35C 124.6(9) . .
C56B N37C C34C 123.2(10) 2_755 .
C4D C1D C3D 110.9(8) . .
C4D C1D C2D 108.9(8) . .
C3D C1D C2D 107.7(8) . .
C7D C2D C1D 109.3(8) . .
C9D C3D C1D 112.2(8) . .
C1D C4D C5D 112.1(8) . .
C11D C5D C10D 114.3(7) . .
C11D C5D C4D 111.8(7) . .
C10D C5D C4D 108.5(7) . .
C11D C5D C6D 109.2(7) . .
C10D C5D C6D 106.7(7) . .
C4D C5D C6D 106.0(8) . .
C7D C6D C5D 113.3(8) . .
C6D C7D C8D 110.9(8) . .
C6D C7D C2D 108.0(8) . .
C8D C7D C2D 108.2(8) . .
C6D C7D C21D 111.2(8) . .
C8D C7D C21D 108.1(8) . .
C2D C7D C21D 110.4(8) . .
C7D C8D C9D 110.3(7) . .
C3D C9D C31D 112.8(8) . .
C3D C9D C10D 107.8(8) . .
C31D C9D C10D 110.7(7) . .
C3D C9D C8D 106.5(8) . .
C31D C9D C8D 109.5(7) . .
C10D C9D C8D 109.3(7) . .
C5D C10D C9D 113.5(7) . .
C12D C11D C16D 114.9(9) 2_655 .
C12D C11D C5D 122.1(8) 2_655 .
C16D C11D C5D 123.1(8) . .
C13D C12D C11D 122.1(9) 2_655 2_655
C12D C13D C14D 122.0(9) 2_655 .
C15D C14D C13D 115.3(9) . .
C15D C14D N17D 126.5(9) . .
C13D C14D N17D 118.2(10) . .
C16D C15D C14D 121.6(9) . .
C15D C16D C11D 124.2(9) . .
C66B N17D C14D 118.4(8) . .
C22D C21D C26D 114.9(8) . .
C22D C21D C7D 119.7(10) . .
C26D C21D C7D 125.4(10) . .
C21D C22D C23D 123.3(10) . .
C24D C23D C22D 120.4(10) . .
C25D C24D C23D 117.3(8) . .
C25D C24D N27D 125.0(11) . .
C23D C24D N27D 117.6(12) . .
C24D C25D C26D 119.4(10) . .
C21D C26D C25D 124.7(10) . .
C56A N27D C24D 116.1(11) . .
C32D C31D C36D 114.5(8) . .
C32D C31D C9D 123.9(8) . .
C36D C31D C9D 121.6(8) . .
C31D C32D C33D 124.8(9) . .
C34D C33D C32D 119.1(9) . .
C35D C34D C33D 117.6(8) . .
C35D C34D N37D 119.7(9) . .
C33D C34D N37D 122.6(9) . .
C34D C35D C36D 120.6(9) . .
C31D C36D C35D 123.4(9) . .
C66A N37D C34D 119.4(8) 2_755 .

loop_
_geom_bond_atom_site_label_1
_geom_bond_atom_site_label_2
_geom_bond_distance
_geom_bond_site_symmetry_2
Ru1A O48A 2.070(6) .
Ru1A O47A 2.110(6) .
Ru1A N50A 2.160(7) .
Ru1A C15A 2.174(8) .
Ru1A C11A 2.179(7) .
Ru1A C13A 2.199(9) .
C10A C11A 1.394(10) .
C10A C15A 1.422(10) .
C11A C12A 1.421(10) .
C11A C17A 1.547(10) .
C12A C13A 1.396(10) .
C13A C14A 1.402(10) .
C13A C18A 1.494(10) .
C14A C15A 1.445(10) .
C15A C16A 1.519(10) .
N40A C45A 1.367(9) .
N40A C41A 1.378(9) .
N40A Ru3A 2.083(8) .
C41A C42A 1.338(10) .
C42A C43A 1.424(9) .
C43A C44A 1.390(9) .
C43A C46A 1.467(10) .
C44A O47A 1.340(8) .
C44A C45A 1.436(10) .
C45A O48A 1.322(8) .
C46A N17C 1.299(11) .
Ru2A O57A 2.062(7) .
Ru2A O58A 2.115(7) .
Ru2A N60A 2.141(7) .
Ru2A C21A 2.170(8) .
Ru2A C23A 2.182(10) .
Ru2A C25A 2.183(9) .
C20A C21A 1.387(11) .
C20A C25A 1.407(11) .
C21A C22A 1.421(11) .
C21A C27A 1.546(11) .
C22A C23A 1.419(10) .
C23A C24A 1.394(11) .
C23A C28A 1.500(11) .
C24A C25A 1.438(12) .
C25A C26A 1.522(12) .
N50A C51A 1.350(10) .
N50A C55A 1.362(9) .
C51A C52A 1.366(10) .
C52A C53A 1.396(10) .
C53A C54A 1.380(10) .
C53A C56A 1.462(10) .
C54A O57A 1.312(9) .
C54A C55A 1.450(10) .
C55A O58A 1.293(9) .
C56A N27D 1.298(14) .
Ru3A O67A 2.089(6) .
Ru3A O68A 2.098(6) .
Ru3A C35A 2.180(7) .
Ru3A C31A 2.184(7) .
Ru3A C33A 2.201(8) .
C30A C31A 1.396(10) .
C30A C35A 1.415(10) .
C31A C32A 1.407(10) .
C31A C37A 1.540(11) .
C32A C33A 1.417(10) .
C33A C34A 1.396(10) .
C33A C38A 1.502(10) .
C34A C35A 1.430(10) .
C35A C36A 1.528(10) .
N60A C61A 1.356(9) .
N60A C65A 1.360(9) .
C61A C62A 1.359(10) .
C62A C63A 1.409(10) .
C63A C64A 1.368(9) .
C63A C66A 1.463(10) .
C64A O67A 1.338(8) .
C64A C65A 1.434(9) .
C65A O68A 1.312(8) .
C66A N37D 1.290(11) 2_755
Ru1B O47B 2.075(6) .
Ru1B O48B 2.087(7) .
Ru1B N50B 2.115(7) .
Ru1B C13B 2.164(9) .
Ru1B C15B 2.181(8) .
Ru1B C11B 2.204(8) .
C10B C11B 1.385(11) .
C10B C15B 1.428(11) .
C11B C12B 1.400(11) .
C11B C17B 1.555(11) .
C12B C13B 1.398(11) .
C13B C14B 1.373(10) .
C13B C18B 1.499(10) .
C14B C15B 1.459(11) .
C15B C16B 1.524(11) .
N40B C45B 1.328(9) .
N40B C41B 1.376(9) .
N40B Ru3B 2.127(7) .
C41B C42B 1.357(10) .
C42B C43B 1.399(9) .
C43B C44B 1.386(9) .
C43B C46B 1.466(10) .
C44B O47B 1.330(8) .
C44B C45B 1.454(9) .
C45B O48B 1.316(8) .
C46B N27C 1.272(11) .
Ru2B O57B 2.087(6) .
Ru2B O58B 2.091(6) .
Ru2B N60B 2.130(8) .
Ru2B C25B 2.178(8) .
Ru2B C21B 2.184(7) .
Ru2B C23B 2.207(9) .
C20B C21B 1.400(11) .
C20B C25B 1.409(11) .
C21B C22B 1.427(11) .
C21B C27B 1.531(11) .
C22B C23B 1.395(11) .
C23B C24B 1.399(11) .
C23B C28B 1.507(11) .
C24B C25B 1.444(11) .
C25B C26B 1.511(11) .
N50B C55B 1.344(9) .
N50B C51B 1.362(9) .
C51B C52B 1.362(10) .
C52B C53B 1.398(10) .
C53B C54B 1.382(9) .
C53B C56B 1.456(10) .
C54B O57B 1.334(8) .
C54B C55B 1.448(9) .
C55B O58B 1.318(8) .
C56B N37C 1.245(12) 2_755
Ru3B O68B 2.077(6) .
Ru3B O67B 2.087(6) .
Ru3B C35B 2.171(9) .
Ru3B C33B 2.184(8) .
Ru3B C31B 2.187(8) .
C30B C31B 1.394(12) .
C30B C35B 1.412(12) .
C31B C32B 1.400(11) .
C31B C37B 1.551(12) .
C32B C33B 1.395(10) .
C33B C34B 1.382(10) .
C33B C38B 1.503(10) .
C34B C35B 1.468(12) .
C35B C36B 1.521(12) .
N60B C65B 1.353(9) .
N60B C61B 1.373(9) .
C61B C62B 1.346(10) .
C62B C63B 1.421(10) .
C63B C64B 1.385(9) .
C63B C66B 1.446(10) .
C64B O67B 1.329(8) .
C64B C65B 1.442(10) .
C65B O68B 1.321(8) .
C66B N17D 1.274(11) .
C1C C4C 1.508(13) .
C1C C2C 1.519(13) .
C1C C3C 1.544(13) .
C2C C7C 1.536(13) .
C3C C9C 1.533(13) .
C4C C5C 1.572(12) .
C5C C10C 1.516(12) .
C5C C21C 1.525(11) .
C5C C6C 1.559(12) .
C6C C7C 1.524(12) .
C7C C31C 1.539(12) .
C7C C8C 1.556(13) .
C8C C9C 1.514(12) .
C9C C11C 1.529(13) .
C9C C10C 1.543(12) .
C11C C16C 1.386(13) .
C11C C12C 1.401(13) 2_655
C12C C11C 1.401(13) 2_655
C12C C13C 1.458(14) 2_655
C13C C14C 1.315(13) .
C13C C12C 1.458(14) 2_655
C14C N17C 1.398(12) .
C14C C15C 1.438(14) .
C15C C16C 1.351(13) .
C21C C22C 1.329(8) .
C21C C26C 1.363(9) .
C22C C23C 1.409(9) .
C23C C24C 1.369(9) .
C24C C25C 1.359(9) .
C24C N27C 1.451(10) .
C25C C26C 1.390(9) .
C31C C32C 1.325(10) .
C31C C36C 1.358(10) .
C32C C33C 1.404(11) .
C33C C34C 1.372(10) .
C34C C35C 1.348(10) .
C34C N37C 1.413(12) .
C35C C36C 1.387(10) .
C42C C43C 1.402(11) .
C45C C46C 1.389(11) .
N37C C56B 1.245(12) 2_755
C1D C4D 1.476(13) .
C1D C3D 1.547(13) .
C1D C2D 1.549(13) .
C2D C7D 1.545(14) .
C3D C9D 1.496(13) .
C4D C5D 1.548(12) .
C5D C11D 1.513(12) .
C5D C10D 1.515(11) .
C5D C6D 1.555(12) .
C6D C7D 1.499(13) .
C7D C8D 1.528(13) .
C7D C21D 1.546(12) .
C8D C9D 1.561(12) .
C9D C31D 1.542(12) .
C9D C10D 1.547(12) .
C11D C12D 1.378(13) 2_655
C11D C16D 1.404(12) .
C12D C13D 1.374(13) 2_655
C12D C11D 1.378(13) 2_655
C13D C12D 1.374(13) 2_655
C13D C14D 1.405(12) .
C14D C15D 1.401(13) .
C14D N17D 1.437(12) .
C15D C16D 1.327(12) .
C21D C22D 1.324(10) .
C21D C26D 1.358(10) .
C22D C23D 1.404(11) .
C23D C24D 1.371(10) .
C24D C25D 1.357(10) .
C24D N27D 1.433(14) .
C25D C26D 1.388(11) .
C42D C43D 1.403(11) .
C45D C46D 1.388(11) .
C31D C32D 1.323(9) .
C31D C36D 1.360(9) .
C32D C33D 1.405(10) .
C33D C34D 1.361(10) .
C34D C35D 1.353(9) .
C34D N37D 1.440(11) .
C35D C36D 1.386(10) .
C52D C53D 1.401(11) .
C55D C56D 1.389(11) .
N37D C66A 1.290(11) 2_755

loop_
_platon_squeeze_void_nr
_platon_squeeze_void_average_x
_platon_squeeze_void_average_y
_platon_squeeze_void_average_z
_platon_squeeze_void_volume
_platon_squeeze_void_count_electrons
1 0.002 0.002 -0.004 20891.9 521.6
2 0.250 0.750 0.000 85.4 8.5
3 0.750 0.250 0.000 85.4 8.5
4 0.250 0.250 0.500 85.5 8.2
5 0.750 0.750 0.500 85.5 8.2
